data_4130820
loop_
_publ_author_name
'Momiyama, Norie'
'Tabuse, Hideaki'
'Noda, Hirofumi'
'Yamanaka, Masahiro'
'Fujinami, Takeshi'
'Yamanishi, Katsunori'
'Izumiseki, Atsuto'
'Funayama, Kosuke'
'Egawa, Fuyuki'
'Okada, Shino'
'Adachi, Hiroaki'
'Terada, Masahiro'

_publ_section_title
;
 Molecular Design of a Chiral Br\/onsted Acid with Two Different Acidic
 Sites: Regio-, Diastereo-, and Enantioselective Hetero-Diels-Alder
 Reaction of Azopyridinecarboxylate with Amidodienes Catalyzed by Chiral
 Carboxylic Acid-Monophosphoric Acid.
;
_journal_issue 35
_journal_name_full 'Journal of the American Chemical Society'
_journal_page_first 11353
_journal_page_last 11359
_journal_paper_doi 10.1021/jacs.6b07150
_journal_volume 138
_journal_year 2016
_chemical_absolute_configuration 'CHOOSE rm ad rmad syn or unk'
_chemical_formula_moiety 'C26 H22 Br F3 N4 O4'
_chemical_formula_sum 'C26 H22 Br F3 N4 O4'
_chemical_formula_weight 591.38
_space_group_crystal_system orthorhombic
_space_group_IT_number 19
_space_group_name_Hall 'P 2ac 2ab'
_space_group_name_H-M_alt 'P 21 21 21'
_atom_sites_solution_hydrogens geom
_atom_sites_solution_primary direct
_atom_sites_solution_secondary difmap
_cell_angle_alpha 90.0000
_cell_angle_beta 90.0000
_cell_angle_gamma 90.0000
_cell_formula_units_Z 4
_cell_length_a 6.7967(14)
_cell_length_b 15.800(4)
_cell_length_c 23.896(5)
_cell_measurement_reflns_used 7507
_cell_measurement_temperature 123
_cell_measurement_theta_max 27.48
_cell_measurement_theta_min 3.09
_cell_volume 2566.1(10)
_computing_cell_refinement CrystalClear
_computing_data_collection 'CrystalClear (Rigaku Inc., 2008)'
_computing_data_reduction CrystalClear
_computing_molecular_graphics 'CrystalStructure 4.1'
_computing_publication_material 'CrystalStructure 4.1 (Rigaku, 2014)'
_computing_structure_refinement 'SHELXL2013 (Sheldrick, 2008)'
_computing_structure_solution 'SIR92 (Altomare, et al., 1994)'
_diffrn_ambient_temperature 123
_diffrn_detector_area_resol_mean 14.629
_diffrn_measured_fraction_theta_full 0.998
_diffrn_measured_fraction_theta_max 0.998
_diffrn_measurement_device_type 'Rigaku Saturn70'
_diffrn_measurement_method \w
_diffrn_radiation_type 'Mo K\a'
_diffrn_radiation_wavelength 0.71075
_diffrn_reflns_av_R_equivalents 0.0780
_diffrn_reflns_Laue_measured_fraction_full 0.998
_diffrn_reflns_Laue_measured_fraction_max 0.998
_diffrn_reflns_limit_h_max 8
_diffrn_reflns_limit_h_min -8
_diffrn_reflns_limit_k_max 20
_diffrn_reflns_limit_k_min -20
_diffrn_reflns_limit_l_max 30
_diffrn_reflns_limit_l_min -25
_diffrn_reflns_number 31120
_diffrn_reflns_point_group_measured_fraction_full 0.999
_diffrn_reflns_point_group_measured_fraction_max 0.999
_diffrn_reflns_theta_full 25.242
_diffrn_reflns_theta_max 27.480
_diffrn_reflns_theta_min 3.091
_diffrn_standards_number 0
_exptl_absorpt_coefficient_mu 1.669
_exptl_absorpt_correction_T_max 0.905
_exptl_absorpt_correction_T_min 0.750
_exptl_absorpt_correction_type multi-scan
_exptl_absorpt_process_details 'REQAB (Rigaku, 1998)'
_exptl_crystal_colour colorless
_exptl_crystal_density_diffrn 1.531
_exptl_crystal_density_method 'not measured'
_exptl_crystal_description block
_exptl_crystal_F_000 1200.00
_exptl_crystal_size_max 0.090
_exptl_crystal_size_mid 0.060
_exptl_crystal_size_min 0.060
_refine_diff_density_max 0.57
_refine_diff_density_min -0.63
_refine_ls_abs_structure_details
;
 Flack x determined using 1332 quotients [(I+)-(I-)]/[(I+)+(I-)]
 (Parsons and Flack (2004), Acta Cryst. A60, s61).
;
_refine_ls_abs_structure_Flack -0.014(7)
_refine_ls_extinction_method none
_refine_ls_goodness_of_fit_ref 1.210
_refine_ls_hydrogen_treatment constr
_refine_ls_number_parameters 343
_refine_ls_number_reflns 5870
_refine_ls_number_restraints 0
_refine_ls_R_factor_all 0.1145
_refine_ls_R_factor_gt 0.0929
_refine_ls_shift/su_max 0.001
_refine_ls_structure_factor_coef Fsqd
_refine_ls_weighting_details 'w = 1/[\s^2^(Fo^2^)+(0.0303P)^2^+3.2309P] where P=(Fo^2^+2Fc^2^)/3'
_refine_ls_weighting_scheme calc
_refine_ls_wR_factor_gt 0.1470
_refine_ls_wR_factor_ref 0.1556
_reflns_number_gt 4760
_reflns_number_total 5870
_reflns_threshold_expression F^2^>2.0\s(F^2^)
_cod_data_source_file ja6b07150_si_003.cif
_cod_data_source_block BrCbz_sta
_cod_original_cell_volume 2566.2(10)
_cod_database_code 4130820
_shelxl_res_file
;
TITL BrCbz_sta
CELL  0.71075 6.79670 15.80030 23.89580 90.00000 90.00000 90.00000
ZERR  4 0.00140 0.00360 0.00540 0.00000 0.00000 0.00000
LATT -1
SYMM .50+X, .50-Y,    -Z
SYMM    -X, .50+Y, .50-Z
SYMM .50-X,    -Y, .50+Z
SFAC C H BR F N O
UNIT 104 88 4 12 16 16
L.S. 20
FMAP 2
PLAN -10
WPDB -2
HTAB
BOND $H
CONF
LIST 4
TEMP -149.8
ACTA
SIZE 0.090 0.060 0.060
WGHT    0.030300    3.230900
FVAR       1.39151
BR1   3    0.951213    1.277068    0.227041    11.00000    0.11522    0.06946 =
         0.08011   -0.02666   -0.02920   -0.02184
F1    4    0.595325    0.945058    0.320162    11.00000    0.08971    0.05925 =
         0.04106   -0.00309    0.02173   -0.00858
F2    4    0.501192    1.051473    0.272370    11.00000    0.07262    0.07688 =
         0.04474   -0.02614   -0.00545    0.02917
F3    4    0.744593    1.063354    0.328321    11.00000    0.07761    0.05334 =
         0.03930   -0.02026   -0.00597    0.00718
O1    6    0.423876    0.981144    0.096657    11.00000    0.04496    0.02561 =
         0.03544   -0.00329   -0.00083   -0.00186
O2    6    0.321523    0.936600    0.011418    11.00000    0.05471    0.03883 =
         0.03646    0.00063   -0.00785    0.00042
O3    6    0.831188    0.907960    0.022522    11.00000    0.05278    0.03061 =
         0.02460   -0.00216    0.00524    0.00101
O4    6    0.980055    0.781843    0.005132    11.00000    0.04668    0.03266 =
         0.03098   -0.00465    0.00708   -0.00439
N1    5    0.733903    0.862188    0.123095    11.00000    0.04324    0.02554 =
         0.02538   -0.00285    0.00355   -0.00168
N2    5    0.854007    0.810522    0.090686    11.00000    0.04306    0.02423 =
         0.02764   -0.00094    0.00591    0.00374
N3    5    0.423650    0.843404    0.078164    11.00000    0.04808    0.02908 =
         0.02816   -0.00718    0.00139   -0.00087
AFIX  43
H3A   2    0.381176    0.798826    0.059687    11.00000   -1.20000
AFIX   0
N4    5    0.711664    0.936493    0.206873    11.00000    0.04132    0.02797 =
         0.02995   -0.00304   -0.00027    0.00166
C1    1    0.532376    0.830552    0.129620    11.00000    0.04360    0.02583 =
         0.03447   -0.00135    0.00005   -0.00711
AFIX  13
H1    2    0.466169    0.862154    0.160604    11.00000   -1.20000
AFIX   0
C2    1    0.537926    0.738420    0.143868    11.00000    0.05425    0.02878 =
         0.03502    0.00533    0.00630   -0.01096
AFIX  43
H2    2    0.422057    0.712270    0.157847    11.00000   -1.20000
AFIX   0
C3    1    0.698060    0.692200    0.137705    11.00000    0.06729    0.02997 =
         0.03013    0.00362    0.00104   -0.00835
AFIX  43
H3    2    0.695379    0.635370    0.150663    11.00000   -1.20000
AFIX   0
C4    1    0.881833    0.723784    0.111747    11.00000    0.05874    0.02949 =
         0.03900   -0.00005    0.00281    0.00085
AFIX  23
H4A   2    0.989174    0.723158    0.139749    11.00000   -1.20000
H4B   2    0.920057    0.686133    0.080467    11.00000   -1.20000
AFIX   0
C5    1    0.384922    0.921358    0.057433    11.00000    0.03688    0.03286 =
         0.03825   -0.00701    0.00724   -0.00529
C6    1    0.385883    1.068113    0.080929    11.00000    0.04652    0.02976 =
         0.04577    0.00017   -0.00045    0.00630
AFIX  23
H6A   2    0.246668    1.082963    0.088145    11.00000   -1.20000
H6B   2    0.413934    1.076853    0.040687    11.00000   -1.20000
AFIX   0
C7    1    0.521208    1.121850    0.116490    11.00000    0.06505    0.03055 =
         0.03244    0.00258   -0.00128   -0.00016
C8    1    0.449995    1.171025    0.159301    11.00000    0.05581    0.05137 =
         0.04925   -0.00492   -0.00351    0.01274
AFIX  43
H8    2    0.312762    1.172040    0.166817    11.00000   -1.20000
AFIX   0
C9    1    0.577146    1.219276    0.191685    11.00000    0.09504    0.04500 =
         0.03965   -0.01528   -0.00927   -0.00332
AFIX  43
H9    2    0.527468    1.254220    0.220788    11.00000   -1.20000
AFIX   0
C10   1    0.773292    1.215929    0.181267    11.00000    0.06007    0.03574 =
         0.04996   -0.00743   -0.01757   -0.00589
C11   1    0.845559    1.167461    0.138278    11.00000    0.04939    0.05645 =
         0.06829   -0.01989    0.00777   -0.00600
AFIX  43
H11   2    0.982966    1.166284    0.131036    11.00000   -1.20000
AFIX   0
C12   1    0.720319    1.120930    0.105900    11.00000    0.05820    0.04684 =
         0.05154   -0.01087    0.00305   -0.00694
AFIX  43
H12A  2    0.770704    1.087815    0.075971    11.00000   -1.20000
AFIX   0
C13   1    0.826626    0.909392    0.164762    11.00000    0.04278    0.02077 =
         0.03072    0.00277    0.00160    0.00111
C14   1    1.026298    0.928453    0.161293    11.00000    0.04803    0.03650 =
         0.03204    0.00193   -0.00607   -0.00348
AFIX  43
H14   2    1.103849    0.906962    0.131425    11.00000   -1.20000
AFIX   0
C15   1    1.108588    0.978404    0.201412    11.00000    0.03703    0.03624 =
         0.04904   -0.00003   -0.00418   -0.00841
AFIX  43
H15   2    1.244694    0.991896    0.199907    11.00000   -1.20000
AFIX   0
C16   1    0.991357    1.009717    0.244860    11.00000    0.06083    0.03654 =
         0.03325   -0.00872   -0.00615   -0.00094
AFIX  43
H16   2    1.043088    1.046071    0.272900    11.00000   -1.20000
AFIX   0
C17   1    0.797862    0.985163    0.244832    11.00000    0.05581    0.02947 =
         0.03257   -0.00599   -0.00092    0.00446
C18   1    0.661180    1.011128    0.291010    11.00000    0.07189    0.05254 =
         0.03113   -0.01307   -0.00154    0.00038
C19   1    0.891663    0.829080    0.036163    11.00000    0.03735    0.03976 =
         0.02940   -0.00523    0.00077   -0.00729
C20   1    0.867808    0.929489   -0.035868    11.00000    0.07428    0.03364 =
         0.01917    0.00247    0.00396   -0.00731
AFIX  23
H20A  2    0.780332    0.896249   -0.060653    11.00000   -1.20000
H20B  2    1.006029    0.916800   -0.045888    11.00000   -1.20000
AFIX   0
C21   1    0.827551    1.022032   -0.042401    11.00000    0.07022    0.04670 =
         0.02235    0.00431   -0.00485   -0.00343
C22   1    0.641241    1.050133   -0.056301    11.00000    0.06062    0.05654 =
         0.05133    0.00650    0.01766    0.00172
AFIX  43
H22   2    0.537869    1.010511   -0.061750    11.00000   -1.20000
AFIX   0
C23   1    0.604647    1.136506   -0.062343    11.00000    0.06440    0.06946 =
         0.07425    0.02950    0.02193    0.01571
AFIX  43
H23   2    0.476889    1.156209   -0.071848    11.00000   -1.20000
AFIX   0
C24   1    0.756503    1.192633   -0.054317    11.00000    0.11109    0.04854 =
         0.05960    0.01847    0.02292    0.00739
AFIX  43
H24   2    0.730057    1.251538   -0.056953    11.00000   -1.20000
AFIX   0
C25   1    0.944882    1.166849   -0.042640    11.00000    0.09774    0.04584 =
         0.06147    0.00991   -0.00927   -0.00620
AFIX  43
H25   2    1.049349    1.206515   -0.039518    11.00000   -1.20000
AFIX   0
C26   1    0.977478    1.080740   -0.035544    11.00000    0.07693    0.04778 =
         0.03630    0.00916   -0.01335   -0.01090
AFIX  43
H26   2    1.105427    1.061580   -0.025766    11.00000   -1.20000
AFIX   0
HKLF 4
 
REM  BrCbz_sta
REM R1 =  0.0929 for    4760 Fo > 4sig(Fo)  and  0.1145 for all    5870 data
REM    343 parameters refined using      0 restraints
 
END  
     
WGHT      0.0303      3.2345 

REM Instructions for potential hydrogen bonds
EQIV $1 x-1/2, -y+3/2, -z
HTAB N3 O4_$1
EQIV $2 -x+1, y-1/2, -z+1/2
HTAB C2 F3_$2
HTAB C3 F2_$2
EQIV $3 x+1, y, z
HTAB C14 O1_$3
HTAB C20 O2_$3

REM Highest difference peak  0.568,  deepest hole -0.632,  1-sigma level  0.064
Q1    1   0.8278  1.3026  0.2410  11.00000  0.05    0.57
Q2    1   0.5964  1.3177  0.1796  11.00000  0.05    0.24
Q3    1   0.6650  1.2784 -0.0843  11.00000  0.05    0.24
Q4    1   0.1529  1.0733  0.1272  11.00000  0.05    0.24
Q5    1   0.9645  1.2974  0.1967  11.00000  0.05    0.23
Q6    1   0.5755  1.0207  0.1872  11.00000  0.05    0.23
Q7    1   0.9381  0.6549  0.1924  11.00000  0.05    0.22
Q8    1   1.0354  0.7200  0.0915  11.00000  0.05    0.22
Q9    1   0.3728  0.6813  0.1182  11.00000  0.05    0.22
Q10   1   0.9177  0.7784  0.0802  11.00000  0.05    0.21
;

loop_
_symmetry_equiv_pos_site_id
_space_group_symop_operation_xyz
1 +X,+Y,+Z
2 1/2+X,1/2-Y,-Z
3 -X,1/2+Y,1/2-Z
4 1/2-X,-Y,1/2+Z

loop_
_atom_site_label
_atom_site_type_symbol
_atom_site_fract_x
_atom_site_fract_y
_atom_site_fract_z
_atom_site_U_iso_or_equiv
_atom_site_adp_type
_atom_site_occupancy
_atom_site_site_symmetry_multiplicity
_atom_site_calc_flag
_atom_site_refinement_flags
Br1 Br 0.9512(2) 1.27707(7) 0.22704(5) 0.0883(5) Uani 1 4 d .
F1 F 0.5953(9) 0.9451(3) 0.32016(19) 0.0633(15) Uani 1 4 d .
F2 F 0.5012(8) 1.0515(3) 0.27237(19) 0.0647(15) Uani 1 4 d .
F3 F 0.7446(8) 1.0634(3) 0.32832(19) 0.0567(13) Uani 1 4 d .
O1 O 0.4239(8) 0.9811(3) 0.09666(19) 0.0353(11) Uani 1 4 d .
O2 O 0.3215(8) 0.9366(3) 0.0114(2) 0.0433(13) Uani 1 4 d .
O3 O 0.8312(8) 0.9080(3) 0.02252(19) 0.0360(12) Uani 1 4 d .
O4 O 0.9801(7) 0.7818(3) 0.00513(18) 0.0368(12) Uani 1 4 d .
N1 N 0.7339(10) 0.8622(4) 0.1231(2) 0.0314(14) Uani 1 4 d .
N2 N 0.8540(9) 0.8105(4) 0.0907(2) 0.0316(14) Uani 1 4 d .
N3 N 0.4237(10) 0.8434(4) 0.0782(2) 0.0351(14) Uani 1 4 d .
N4 N 0.7117(9) 0.9365(4) 0.2069(2) 0.0331(14) Uani 1 4 d .
C1 C 0.5324(12) 0.8306(4) 0.1296(3) 0.0346(17) Uani 1 4 d .
C2 C 0.5379(13) 0.7384(4) 0.1439(3) 0.0394(18) Uani 1 4 d .
C3 C 0.6981(13) 0.6922(5) 0.1377(3) 0.042(2) Uani 1 4 d .
C4 C 0.8818(12) 0.7238(5) 0.1118(3) 0.0424(19) Uani 1 4 d .
C5 C 0.3849(11) 0.9214(5) 0.0574(3) 0.0360(17) Uani 1 4 d .
C6 C 0.3859(12) 1.0681(4) 0.0809(3) 0.0407(19) Uani 1 4 d .
C7 C 0.5212(14) 1.1219(5) 0.1165(3) 0.043(2) Uani 1 4 d .
C8 C 0.4500(15) 1.1710(5) 0.1593(3) 0.052(2) Uani 1 4 d .
C9 C 0.5772(16) 1.2193(6) 0.1917(3) 0.060(3) Uani 1 4 d .
C10 C 0.7733(14) 1.2159(5) 0.1813(4) 0.049(2) Uani 1 4 d .
C11 C 0.8456(14) 1.1675(6) 0.1383(4) 0.058(3) Uani 1 4 d .
C12 C 0.7203(14) 1.1209(6) 0.1059(4) 0.052(2) Uani 1 4 d .
C13 C 0.8266(11) 0.9094(4) 0.1648(3) 0.0314(16) Uani 1 4 d .
C14 C 1.0263(12) 0.9285(5) 0.1613(3) 0.0389(18) Uani 1 4 d .
C15 C 1.1086(12) 0.9784(5) 0.2014(3) 0.0408(19) Uani 1 4 d .
C16 C 0.9914(13) 1.0097(5) 0.2449(3) 0.044(2) Uani 1 4 d .
C17 C 0.7979(12) 0.9852(5) 0.2448(3) 0.0393(19) Uani 1 4 d .
C18 C 0.6612(14) 1.0111(6) 0.2910(3) 0.052(2) Uani 1 4 d .
C19 C 0.8917(11) 0.8291(5) 0.0362(3) 0.0355(17) Uani 1 4 d .
C20 C 0.8678(14) 0.9295(5) -0.0359(3) 0.042(2) Uani 1 4 d .
C21 C 0.8276(14) 1.0220(5) -0.0424(3) 0.046(2) Uani 1 4 d .
C22 C 0.6412(15) 1.0501(6) -0.0563(4) 0.056(2) Uani 1 4 d .
C23 C 0.6047(17) 1.1365(7) -0.0623(4) 0.069(3) Uani 1 4 d .
C24 C 0.7565(19) 1.1926(6) -0.0543(4) 0.073(3) Uani 1 4 d .
C25 C 0.9449(19) 1.1668(6) -0.0426(4) 0.068(3) Uani 1 4 d .
C26 C 0.9775(15) 1.0807(5) -0.0355(3) 0.054(2) Uani 1 4 d .
H1 H 0.46617 0.86215 0.1606 0.0416 Uiso 1 4 calc R
H2 H 0.42206 0.71227 0.15785 0.0472 Uiso 1 4 calc R
H3 H 0.69538 0.63537 0.15066 0.0510 Uiso 1 4 calc R
H3A H 0.38118 0.79883 0.05969 0.0421 Uiso 1 4 calc R
H4A H 0.98917 0.72316 0.13975 0.0509 Uiso 1 4 calc R
H4B H 0.92006 0.68613 0.08047 0.0509 Uiso 1 4 calc R
H6A H 0.24667 1.08296 0.08815 0.0488 Uiso 1 4 calc R
H6B H 0.41393 1.07685 0.04069 0.0488 Uiso 1 4 calc R
H8 H 0.31276 1.17204 0.16682 0.0626 Uiso 1 4 calc R
H9 H 0.52747 1.25422 0.22079 0.0719 Uiso 1 4 calc R
H11 H 0.98297 1.16628 0.13104 0.0696 Uiso 1 4 calc R
H12A H 0.7707 1.08781 0.07597 0.0626 Uiso 1 4 calc R
H14 H 1.10385 0.90696 0.13143 0.0466 Uiso 1 4 calc R
H15 H 1.24469 0.9919 0.19991 0.0489 Uiso 1 4 calc R
H16 H 1.04309 1.04607 0.2729 0.0522 Uiso 1 4 calc R
H20A H 0.78033 0.89625 -0.06065 0.0508 Uiso 1 4 calc R
H20B H 1.00603 0.9168 -0.04589 0.0508 Uiso 1 4 calc R
H22 H 0.53787 1.01051 -0.06175 0.0674 Uiso 1 4 calc R
H23 H 0.47689 1.15621 -0.07185 0.0832 Uiso 1 4 calc R
H24 H 0.73006 1.25154 -0.05695 0.0877 Uiso 1 4 calc R
H25 H 1.04935 1.20651 -0.03952 0.0820 Uiso 1 4 calc R
H26 H 1.10543 1.06158 -0.02577 0.0644 Uiso 1 4 calc R

loop_
_atom_site_aniso_label
_atom_site_aniso_U_11
_atom_site_aniso_U_22
_atom_site_aniso_U_33
_atom_site_aniso_U_12
_atom_site_aniso_U_13
_atom_site_aniso_U_23
Br1 0.1152(10) 0.0695(7) 0.0801(8) -0.0218(7) -0.0292(7) -0.0267(6)
F1 0.090(4) 0.059(3) 0.041(3) -0.009(3) 0.022(3) -0.003(2)
F2 0.073(4) 0.077(4) 0.045(3) 0.029(3) -0.005(3) -0.026(3)
F3 0.078(4) 0.053(3) 0.039(3) 0.007(3) -0.006(3) -0.020(2)
O1 0.045(3) 0.026(2) 0.035(3) -0.002(2) -0.001(2) -0.003(2)
O2 0.055(4) 0.039(3) 0.036(3) 0.000(3) -0.008(3) 0.001(2)
O3 0.053(3) 0.031(3) 0.025(2) 0.001(3) 0.005(2) -0.002(2)
O4 0.047(3) 0.033(3) 0.031(2) -0.004(3) 0.007(2) -0.005(2)
N1 0.043(4) 0.026(3) 0.025(3) -0.002(3) 0.004(3) -0.003(2)
N2 0.043(4) 0.024(3) 0.028(3) 0.004(3) 0.006(3) -0.001(2)
N3 0.048(4) 0.029(3) 0.028(3) -0.001(3) 0.001(3) -0.007(2)
N4 0.041(4) 0.028(3) 0.030(3) 0.002(3) -0.000(3) -0.003(2)
C1 0.044(5) 0.026(3) 0.034(4) -0.007(3) 0.000(3) -0.001(3)
C2 0.054(5) 0.029(4) 0.035(4) -0.011(4) 0.006(4) 0.005(3)
C3 0.067(6) 0.030(4) 0.030(4) -0.008(4) 0.001(4) 0.004(3)
C4 0.059(5) 0.029(4) 0.039(4) 0.001(4) 0.003(4) -0.000(3)
C5 0.037(5) 0.033(4) 0.038(4) -0.005(3) 0.007(4) -0.007(3)
C6 0.047(5) 0.030(4) 0.046(4) 0.006(4) -0.000(4) 0.000(3)
C7 0.065(6) 0.031(4) 0.032(4) -0.000(4) -0.001(4) 0.003(3)
C8 0.056(6) 0.051(5) 0.049(5) 0.013(5) -0.004(5) -0.005(4)
C9 0.095(8) 0.045(5) 0.040(5) -0.003(6) -0.009(5) -0.015(4)
C10 0.060(6) 0.036(4) 0.050(5) -0.006(4) -0.018(4) -0.007(4)
C11 0.049(6) 0.056(6) 0.068(6) -0.006(5) 0.008(5) -0.020(5)
C12 0.058(6) 0.047(5) 0.052(5) -0.007(4) 0.003(5) -0.011(4)
C13 0.043(5) 0.021(3) 0.031(4) 0.001(3) 0.002(3) 0.003(3)
C14 0.048(5) 0.036(4) 0.032(4) -0.003(4) -0.006(4) 0.002(3)
C15 0.037(5) 0.036(4) 0.049(4) -0.008(4) -0.004(4) -0.000(4)
C16 0.061(6) 0.037(4) 0.033(4) -0.001(4) -0.006(4) -0.009(3)
C17 0.056(5) 0.029(4) 0.033(4) 0.004(4) -0.001(4) -0.006(3)
C18 0.072(6) 0.053(5) 0.031(4) 0.000(5) -0.002(4) -0.013(4)
C19 0.037(5) 0.040(4) 0.029(4) -0.007(3) 0.001(3) -0.005(3)
C20 0.074(6) 0.034(4) 0.019(3) -0.007(4) 0.004(4) 0.002(3)
C21 0.070(6) 0.047(5) 0.022(4) -0.003(5) -0.005(4) 0.004(3)
C22 0.061(6) 0.057(6) 0.051(5) 0.002(5) 0.018(5) 0.006(4)
C23 0.064(7) 0.069(7) 0.074(7) 0.016(6) 0.022(6) 0.029(6)
C24 0.111(10) 0.049(6) 0.060(6) 0.007(6) 0.023(7) 0.018(5)
C25 0.098(9) 0.046(5) 0.061(6) -0.006(6) -0.009(6) 0.010(4)
C26 0.077(7) 0.048(5) 0.036(4) -0.011(5) -0.013(4) 0.009(4)

loop_
_atom_type_symbol
_atom_type_description
_atom_type_scat_dispersion_real
_atom_type_scat_dispersion_imag
_atom_type_scat_source
C C 0.0033 0.0016
;
International Tables for Crystallography
(Vol. C, Tables 4.2.6.8 and 6.1.1.4)
;
H H 0.0000 0.0000
;
International Tables for Crystallography
(Vol. C, Table 6.1.1.4)
;
Br Br -0.2901 2.4595
;
International Tables for Crystallography
(Vol. C, Tables 4.2.6.8 and 6.1.1.4)
;
F F 0.0171 0.0103
;
International Tables for Crystallography
(Vol. C, Tables 4.2.6.8 and 6.1.1.4)
;
N N 0.0061 0.0033
;
International Tables for Crystallography
(Vol. C, Tables 4.2.6.8 and 6.1.1.4)
;
O O 0.0106 0.0060
;
International Tables for Crystallography
(Vol. C, Tables 4.2.6.8 and 6.1.1.4)
;

loop_
_geom_angle_atom_site_label_1
_geom_angle_atom_site_label_2
_geom_angle_atom_site_label_3
_geom_angle
_geom_angle_publ_flag
C5 O1 C6 116.5(5) yes
C19 O3 C20 113.2(5) yes
N2 N1 C1 114.1(5) yes
N2 N1 C13 116.5(6) yes
C1 N1 C13 121.9(6) yes
N1 N2 C4 115.6(5) yes
N1 N2 C19 121.2(6) yes
C4 N2 C19 120.3(6) yes
C1 N3 C5 122.5(6) yes
C13 N4 C17 116.1(6) yes
N1 C1 N3 109.8(6) yes
N1 C1 C2 109.4(6) yes
N3 C1 C2 110.0(6) yes
C1 C2 C3 122.3(7) yes
C2 C3 C4 123.8(7) yes
N2 C4 C3 110.4(6) yes
O1 C5 O2 124.1(7) yes
O1 C5 N3 110.0(6) yes
O2 C5 N3 125.8(7) yes
O1 C6 C7 106.2(6) yes
C6 C7 C8 121.5(8) yes
C6 C7 C12 119.2(7) yes
C8 C7 C12 119.3(8) yes
C7 C8 C9 120.4(9) yes
C8 C9 C10 119.2(8) yes
Br1 C10 C9 120.1(6) yes
Br1 C10 C11 119.2(7) yes
C9 C10 C11 120.7(8) yes
C10 C11 C12 120.1(9) yes
C7 C12 C11 120.2(8) yes
N1 C13 N4 116.2(6) yes
N1 C13 C14 120.9(6) yes
N4 C13 C14 122.8(6) yes
C13 C14 C15 118.9(7) yes
C14 C15 C16 119.6(7) yes
C15 C16 C17 116.5(7) yes
N4 C17 C16 126.0(7) yes
N4 C17 C18 112.9(7) yes
C16 C17 C18 121.1(7) yes
F1 C18 F2 105.9(7) yes
F1 C18 F3 106.1(6) yes
F1 C18 C17 112.2(7) yes
F2 C18 F3 105.8(7) yes
F2 C18 C17 112.9(6) yes
F3 C18 C17 113.3(8) yes
O3 C19 O4 124.8(6) yes
O3 C19 N2 111.9(6) yes
O4 C19 N2 123.2(7) yes
O3 C20 C21 107.3(6) yes
C20 C21 C22 120.4(8) yes
C20 C21 C26 120.5(8) yes
C22 C21 C26 119.1(8) yes
C21 C22 C23 120.2(9) yes
C22 C23 C24 118.9(10) yes
C23 C24 C25 122.5(10) yes
C24 C25 C26 117.7(10) yes
C21 C26 C25 121.6(10) yes
C1 N3 H3A 118.745 no
C5 N3 H3A 118.754 no
N1 C1 H1 109.203 no
N3 C1 H1 109.197 no
C2 C1 H1 109.197 no
C1 C2 H2 118.849 no
C3 C2 H2 118.852 no
C2 C3 H3 118.105 no
C4 C3 H3 118.105 no
N2 C4 H4A 109.567 no
N2 C4 H4B 109.573 no
C3 C4 H4A 109.584 no
C3 C4 H4B 109.573 no
H4A C4 H4B 108.115 no
O1 C6 H6A 110.499 no
O1 C6 H6B 110.500 no
C7 C6 H6A 110.496 no
C7 C6 H6B 110.497 no
H6A C6 H6B 108.679 no
C7 C8 H8 119.775 no
C9 C8 H8 119.776 no
C8 C9 H9 120.397 no
C10 C9 H9 120.396 no
C10 C11 H11 119.945 no
C12 C11 H11 119.946 no
C7 C12 H12A 119.896 no
C11 C12 H12A 119.905 no
C13 C14 H14 120.543 no
C15 C14 H14 120.535 no
C14 C15 H15 120.228 no
C16 C15 H15 120.204 no
C15 C16 H16 121.766 no
C17 C16 H16 121.766 no
O3 C20 H20A 110.256 no
O3 C20 H20B 110.261 no
C21 C20 H20A 110.265 no
C21 C20 H20B 110.265 no
H20A C20 H20B 108.532 no
C21 C22 H22 119.918 no
C23 C22 H22 119.918 no
C22 C23 H23 120.552 no
C24 C23 H23 120.561 no
C23 C24 H24 118.745 no
C25 C24 H24 118.734 no
C24 C25 H25 121.168 no
C26 C25 H25 121.156 no
C21 C26 H26 119.224 no
C25 C26 H26 119.225 no

loop_
_geom_bond_atom_site_label_1
_geom_bond_atom_site_label_2
_geom_bond_distance
_geom_bond_publ_flag
Br1 C10 1.895(9) yes
F1 C18 1.332(10) yes
F2 C18 1.337(11) yes
F3 C18 1.341(10) yes
O1 C5 1.357(9) yes
O1 C6 1.448(8) yes
O2 C5 1.205(9) yes
O3 C19 1.352(9) yes
O3 C20 1.458(8) yes
O4 C19 1.212(9) yes
N1 N2 1.390(8) yes
N1 C1 1.466(10) yes
N1 C13 1.395(9) yes
N2 C4 1.472(10) yes
N2 C19 1.360(9) yes
N3 C1 1.449(9) yes
N3 C5 1.354(9) yes
N4 C13 1.344(9) yes
N4 C17 1.326(9) yes
C1 C2 1.495(10) yes
C2 C3 1.319(12) yes
C3 C4 1.481(12) yes
C6 C7 1.513(11) yes
C7 C8 1.373(11) yes
C7 C12 1.377(13) yes
C8 C9 1.388(13) yes
C9 C10 1.357(14) yes
C10 C11 1.372(13) yes
C11 C12 1.365(13) yes
C13 C14 1.393(11) yes
C14 C15 1.362(11) yes
C15 C16 1.399(11) yes
C16 C17 1.371(12) yes
C17 C18 1.500(12) yes
C20 C21 1.496(11) yes
C21 C22 1.382(14) yes
C21 C26 1.388(13) yes
C22 C23 1.395(14) yes
C23 C24 1.374(16) yes
C24 C25 1.372(18) yes
C25 C26 1.389(13) yes
N3 H3A 0.880 no
C1 H1 1.000 no
C2 H2 0.950 no
C3 H3 0.950 no
C4 H4A 0.990 no
C4 H4B 0.990 no
C6 H6A 0.990 no
C6 H6B 0.990 no
C8 H8 0.950 no
C9 H9 0.950 no
C11 H11 0.950 no
C12 H12A 0.950 no
C14 H14 0.950 no
C15 H15 0.950 no
C16 H16 0.950 no
C20 H20A 0.990 no
C20 H20B 0.990 no
C22 H22 0.950 no
C23 H23 0.950 no
C24 H24 0.950 no
C25 H25 0.950 no
C26 H26 0.950 no

loop_
_geom_contact_atom_site_label_1
_geom_contact_atom_site_label_2
_geom_contact_distance
_geom_contact_publ_flag
_geom_contact_site_symmetry_2
F1 N4 2.824(7) no .
F1 C16 3.395(10) no .
F2 N4 2.792(8) no .
F2 C8 3.315(9) no .
F2 C9 3.319(10) no .
F2 C16 3.459(10) no .
F3 N4 3.534(7) no .
F3 C16 2.740(9) no .
O1 O3 3.484(7) no .
O1 N1 2.893(8) no .
O1 N4 3.355(8) no .
O1 C1 2.613(8) no .
O1 C8 3.358(9) no .
O1 C12 2.998(10) no .
O1 C13 3.380(9) no .
O2 O3 3.504(8) no .
O2 C1 3.583(9) no .
O2 C6 2.696(9) no .
O2 C22 3.249(11) no .
O3 N1 2.595(7) no .
O3 N3 3.237(8) no .
O3 C1 3.489(9) no .
O3 C5 3.153(9) no .
O3 C13 3.399(9) no .
O3 C14 3.586(9) no .
O3 C22 3.203(10) no .
O3 C26 3.220(10) no .
O4 N1 3.515(7) no .
O4 C4 2.789(9) no .
O4 C20 2.643(9) no .
N1 C3 2.719(10) no .
N1 C5 2.994(10) no .
N1 C17 3.525(9) no .
N2 N3 2.986(9) no .
N2 N4 3.550(8) no .
N2 C2 2.744(10) no .
N2 C14 2.773(9) no .
N2 C20 3.562(9) no .
N3 C3 3.348(10) no .
N3 C6 3.560(9) no .
N3 C13 3.588(10) no .
N3 C19 3.343(10) no .
N4 C1 2.774(9) no .
N4 C15 2.781(10) no .
C1 C4 2.944(11) no .
C1 C19 3.309(11) no .
C2 C13 3.376(10) no .
C3 C13 3.600(10) no .
C3 C19 3.507(11) no .
C4 C13 3.217(10) no .
C4 C14 3.581(11) no .
C5 C7 3.590(11) no .
C7 C10 2.746(12) no .
C8 C11 2.736(14) no .
C9 C12 2.750(13) no .
C13 C16 2.726(10) no .
C13 C18 3.599(11) no .
C13 C19 3.354(10) no .
C14 C17 2.683(11) no .
C14 C19 3.499(10) no .
C21 C24 2.753(13) no .
C22 C25 2.787(15) no .
C23 C26 2.758(15) no .
Br1 C14 3.587(7) no 3_755
F1 C21 3.366(8) no 4_675
F1 C22 3.453(10) no 4_675
F1 C26 3.507(9) no 4_675
F2 C2 3.578(9) no 3_655
F2 C3 3.376(9) no 3_655
F2 C15 3.366(9) no 1_455
F2 C16 3.588(10) no 1_455
F3 C2 3.432(9) no 3_655
F3 C20 3.336(8) no 4_675
F3 C21 3.406(9) no 4_675
F3 C22 3.379(10) no 4_675
O1 C14 3.222(9) no 1_455
O1 C15 3.295(9) no 1_455
O2 O3 3.374(8) no 1_455
O2 O4 3.375(7) no 1_455
O2 C19 3.431(9) no 1_455
O2 C20 3.286(11) no 1_455
O2 C26 3.452(11) no 1_455
O3 O2 3.374(8) no 1_655
O4 O2 3.375(7) no 1_655
O4 O4 3.553(7) no 2_465
O4 O4 3.553(7) no 2_565
O4 N3 2.833(7) no 2_565
O4 C2 3.596(8) no 2_565
O4 C19 3.445(9) no 2_565
N3 O4 2.833(7) no 2_465
C2 F2 3.578(9) no 3_645
C2 F3 3.432(9) no 3_645
C2 O4 3.596(8) no 2_465
C3 F2 3.376(9) no 3_645
C5 C14 3.480(11) no 1_455
C8 C24 3.559(13) no 2_475
C14 Br1 3.587(7) no 3_745
C14 O1 3.222(9) no 1_655
C14 C5 3.480(11) no 1_655
C15 F2 3.366(9) no 1_655
C15 O1 3.295(9) no 1_655
C16 F2 3.588(10) no 1_655
C19 O2 3.431(9) no 1_655
C19 O4 3.445(9) no 2_465
C20 F3 3.336(8) no 4_674
C20 O2 3.286(11) no 1_655
C21 F1 3.366(8) no 4_674
C21 F3 3.406(9) no 4_674
C22 F1 3.453(10) no 4_674
C22 F3 3.379(10) no 4_674
C24 C8 3.559(13) no 2_575
C26 F1 3.507(9) no 4_674
C26 O2 3.452(11) no 1_655
Br1 H9 2.9064 no .
Br1 H11 2.8937 no .
F2 H8 3.4104 no .
F2 H9 3.4371 no .
F3 H16 2.4381 no .
O1 H1 2.4396 no .
O1 H3A 3.0269 no .
O1 H8 3.5326 no .
O1 H12A 2.9397 no .
O2 H3A 2.4967 no .
O2 H6A 2.9947 no .
O2 H6B 2.4071 no .
O2 H22 2.5658 no .
O3 H12A 3.1425 no .
O3 H14 3.1949 no .
O3 H22 3.2642 no .
O3 H26 3.2707 no .
O4 H4A 3.3484 no .
O4 H4B 2.3863 no .
O4 H20A 2.7534 no .
O4 H20B 2.4627 no .
N1 H2 3.2853 no .
N1 H3A 3.0074 no .
N1 H4A 2.8274 no .
N1 H4B 3.2213 no .
N1 H14 2.6196 no .
N2 H1 3.2257 no .
N2 H3 3.2977 no .
N2 H3A 3.3031 no .
N2 H14 2.4806 no .
N3 H2 2.8141 no .
N4 H1 2.3208 no .
N4 H14 3.2516 no .
N4 H16 3.2499 no .
C1 H3 3.3152 no .
C1 H4A 3.5464 no .
C2 H3A 2.4683 no .
C2 H4A 3.0780 no .
C2 H4B 3.1182 no .
C3 H1 3.1613 no .
C3 H3A 3.3094 no .
C4 H2 3.3184 no .
C4 H14 3.2978 no .
C5 H1 2.6941 no .
C5 H6A 2.8180 no .
C5 H6B 2.4969 no .
C5 H22 3.3430 no .
C6 H8 2.6751 no .
C6 H12A 2.6366 no .
C7 H9 3.2539 no .
C7 H11 3.2347 no .
C8 H6A 2.5955 no .
C8 H6B 3.2105 no .
C8 H12A 3.2319 no .
C9 H11 3.2263 no .
C10 H8 3.2245 no .
C10 H12A 3.2295 no .
C11 H9 3.2312 no .
C12 H6A 3.3020 no .
C12 H6B 2.6925 no .
C12 H8 3.2318 no .
C13 H1 2.5630 no .
C13 H4A 3.1994 no .
C13 H12A 3.5487 no .
C13 H15 3.2371 no .
C14 H4A 3.2939 no .
C14 H16 3.2527 no .
C15 H11 3.5169 no .
C16 H14 3.2508 no .
C17 H1 3.5932 no .
C17 H15 3.2228 no .
C18 H16 2.6888 no .
C19 H3A 3.5472 no .
C19 H4A 3.0606 no .
C19 H4B 2.5020 no .
C19 H14 2.9626 no .
C19 H20A 2.6553 no .
C19 H20B 2.5238 no .
C20 H22 2.6552 no .
C20 H26 2.6500 no .
C21 H6B 3.5490 no .
C21 H12A 3.0381 no .
C21 H23 3.2665 no .
C21 H25 3.2823 no .
C22 H6B 2.8172 no .
C22 H12A 3.3345 no .
C22 H20A 2.6107 no .
C22 H20B 3.2630 no .
C22 H24 3.2391 no .
C22 H26 3.2433 no .
C23 H6B 2.9377 no .
C23 H12A 3.5762 no .
C23 H25 3.2644 no .
C24 H12A 3.5278 no .
C24 H22 3.2434 no .
C24 H26 3.2214 no .
C25 H12A 3.3158 no .
C25 H23 3.2608 no .
C26 H12A 3.0146 no .
C26 H20A 3.2639 no .
C26 H20B 2.6093 no .
C26 H22 3.2483 no .
C26 H24 3.2207 no .
H1 H2 2.3880 no .
H1 H3A 2.6738 no .
H2 H3 2.2264 no .
H2 H3A 2.7294 no .
H3 H4A 2.4453 no .
H3 H4B 2.4059 no .
H4A H14 3.0134 no .
H6A H8 2.3910 no .
H6A H12A 3.5744 no .
H6B H8 3.4379 no .
H6B H12A 2.5731 no .
H6B H22 2.7929 no .
H6B H23 2.9979 no .
H8 H9 2.3407 no .
H11 H12A 2.3131 no .
H12A H26 3.3553 no .
H14 H15 2.3228 no .
H15 H16 2.3774 no .
H20A H22 2.4445 no .
H20A H26 3.5215 no .
H20B H22 3.5300 no .
H20B H26 2.4332 no .
H22 H23 2.3515 no .
H23 H24 2.3144 no .
H24 H25 2.3214 no .
H25 H26 2.3446 no .
Br1 H4A 3.3200 no 3_755
Br1 H8 3.2959 no 1_655
F1 H9 3.2782 no 3_645
F2 H2 3.0834 no 3_655
F2 H3 2.6316 no 3_655
F2 H15 2.6312 no 1_455
F2 H16 3.1148 no 1_455
F3 H2 2.6322 no 3_655
F3 H3 3.2387 no 3_655
F3 H4A 3.1988 no 3_755
F3 H20A 2.7341 no 4_675
F3 H20B 3.4692 no 4_675
F3 H22 3.2324 no 4_675
O1 H14 2.6068 no 1_455
O1 H15 2.7567 no 1_455
O2 H4B 3.0051 no 2_465
O2 H14 3.2607 no 1_455
O2 H20B 2.5635 no 1_455
O2 H26 2.6166 no 1_455
O4 H3A 3.0339 no 1_655
O4 H3A 2.1155 no 2_565
N3 H14 2.7117 no 1_455
N4 H15 3.2966 no 1_455
C1 H14 3.1532 no 1_455
C2 H9 3.2740 no 3_645
C2 H20A 3.3982 no 2_465
C2 H20B 3.3976 no 2_465
C3 H20B 3.0794 no 2_465
C4 H20A 3.5247 no 2_565
C5 H14 2.6131 no 1_455
C5 H20B 3.5682 no 1_455
C5 H26 3.5312 no 1_455
C6 H11 3.3673 no 1_455
C6 H14 3.4079 no 1_455
C6 H15 3.2333 no 1_455
C6 H24 3.0936 no 2_475
C6 H26 3.1851 no 1_455
C7 H15 3.4237 no 1_455
C7 H24 3.1531 no 2_475
C7 H25 3.2824 no 2_475
C8 H11 3.2462 no 1_455
C8 H15 3.3014 no 1_455
C8 H24 3.1166 no 2_475
C8 H25 3.5203 no 2_475
C9 H2 3.5973 no 3_655
C10 H23 3.5823 no 2_575
C11 H6A 3.2634 no 1_655
C11 H8 3.2486 no 1_655
C11 H23 3.3285 no 2_575
C11 H24 3.4992 no 2_575
C12 H25 3.3616 no 2_475
C14 H1 3.1679 no 1_655
C14 H6A 3.3553 no 1_655
C15 H1 3.1987 no 1_655
C15 H6A 3.3068 no 1_655
C15 H8 3.4597 no 1_655
C18 H2 3.4516 no 3_655
C18 H3 3.4160 no 3_655
C18 H15 3.5839 no 1_455
C19 H3A 3.4080 no 1_655
C19 H3A 3.0554 no 2_565
C23 H25 3.4954 no 2_475
C24 H8 3.4562 no 2_575
C24 H11 3.4332 no 2_475
C24 H25 3.0903 no 2_475
C25 H24 3.3291 no 2_575
C26 H6A 3.4763 no 1_655
C26 H6B 3.4816 no 1_655
H1 C14 3.1679 no 1_455
H1 C15 3.1987 no 1_455
H1 H9 3.3080 no 3_645
H1 H14 2.6555 no 1_455
H1 H15 2.7113 no 1_455
H2 F2 3.0834 no 3_645
H2 F3 2.6322 no 3_645
H2 C9 3.5973 no 3_645
H2 C18 3.4516 no 3_645
H2 H4A 2.9788 no 1_455
H2 H9 2.9945 no 3_645
H2 H20A 3.0435 no 2_465
H2 H20B 3.4121 no 2_465
H3 F2 2.6316 no 3_645
H3 F3 3.2387 no 3_645
H3 C18 3.4160 no 3_645
H3 H16 2.9132 no 3_745
H3 H20A 3.5824 no 2_465
H3 H20B 2.9332 no 2_465
H3A O4 3.0339 no 1_455
H3A O4 2.1155 no 2_465
H3A C19 3.4080 no 1_455
H3A C19 3.0554 no 2_465
H3A H4A 3.4912 no 1_455
H3A H4B 3.3680 no 2_465
H3A H14 3.0677 no 1_455
H3A H20A 3.1577 no 2_465
H3A H20B 3.5266 no 2_465
H4A Br1 3.3200 no 3_745
H4A F3 3.1988 no 3_745
H4A H2 2.9788 no 1_655
H4A H3A 3.4912 no 1_655
H4A H16 3.4977 no 3_745
H4A H20A 3.3239 no 2_565
H4B O2 3.0051 no 2_565
H4B H3A 3.3680 no 2_565
H4B H20A 2.8133 no 2_565
H4B H20B 3.3536 no 2_465
H4B H22 3.2395 no 2_565
H6A C11 3.2634 no 1_455
H6A C14 3.3553 no 1_455
H6A C15 3.3068 no 1_455
H6A C26 3.4763 no 1_455
H6A H11 2.4486 no 1_455
H6A H12A 3.2490 no 1_455
H6A H14 3.1217 no 1_455
H6A H15 3.0335 no 1_455
H6A H24 2.7215 no 2_475
H6A H26 2.9062 no 1_455
H6B C26 3.4816 no 1_455
H6B H24 3.0108 no 2_475
H6B H25 3.5447 no 2_475
H6B H26 2.6414 no 1_455
H8 Br1 3.2959 no 1_455
H8 C11 3.2486 no 1_455
H8 C15 3.4597 no 1_455
H8 C24 3.4562 no 2_475
H8 H11 2.4007 no 1_455
H8 H15 2.9901 no 1_455
H8 H24 2.9439 no 2_475
H9 F1 3.2782 no 3_655
H9 C2 3.2740 no 3_655
H9 H1 3.3080 no 3_655
H9 H2 2.9945 no 3_655
H11 C6 3.3673 no 1_655
H11 C8 3.2462 no 1_655
H11 C24 3.4332 no 2_575
H11 H6A 2.4486 no 1_655
H11 H8 2.4007 no 1_655
H11 H23 3.1414 no 2_575
H11 H24 2.7642 no 2_575
H12A H6A 3.2490 no 1_655
H14 O1 2.6068 no 1_655
H14 O2 3.2607 no 1_655
H14 N3 2.7117 no 1_655
H14 C1 3.1532 no 1_655
H14 C5 2.6131 no 1_655
H14 C6 3.4079 no 1_655
H14 H1 2.6555 no 1_655
H14 H3A 3.0677 no 1_655
H14 H6A 3.1217 no 1_655
H15 F2 2.6312 no 1_655
H15 O1 2.7567 no 1_655
H15 N4 3.2966 no 1_655
H15 C6 3.2333 no 1_655
H15 C7 3.4237 no 1_655
H15 C8 3.3014 no 1_655
H15 C18 3.5839 no 1_655
H15 H1 2.7113 no 1_655
H15 H6A 3.0335 no 1_655
H15 H8 2.9901 no 1_655
H16 F2 3.1148 no 1_655
H16 H3 2.9132 no 3_755
H16 H4A 3.4977 no 3_755
H20A F3 2.7341 no 4_674
H20A C2 3.3982 no 2_565
H20A C4 3.5247 no 2_465
H20A H2 3.0435 no 2_565
H20A H3 3.5824 no 2_565
H20A H3A 3.1577 no 2_565
H20A H4A 3.3239 no 2_465
H20A H4B 2.8133 no 2_465
H20B F3 3.4692 no 4_674
H20B O2 2.5635 no 1_655
H20B C2 3.3976 no 2_565
H20B C3 3.0794 no 2_565
H20B C5 3.5682 no 1_655
H20B H2 3.4121 no 2_565
H20B H3 2.9332 no 2_565
H20B H3A 3.5266 no 2_565
H20B H4B 3.3536 no 2_565
H22 F3 3.2324 no 4_674
H22 H4B 3.2395 no 2_465
H22 H26 3.1669 no 1_455
H23 C10 3.5823 no 2_475
H23 C11 3.3285 no 2_475
H23 H11 3.1414 no 2_475
H23 H25 3.1101 no 1_455
H23 H25 3.4684 no 2_475
H23 H26 3.1340 no 1_455
H24 C6 3.0936 no 2_575
H24 C7 3.1531 no 2_575
H24 C8 3.1166 no 2_575
H24 C11 3.4992 no 2_475
H24 C25 3.3291 no 2_475
H24 H6A 2.7215 no 2_575
H24 H6B 3.0108 no 2_575
H24 H8 2.9439 no 2_575
H24 H11 2.7642 no 2_475
H24 H25 2.6948 no 2_475
H25 C7 3.2824 no 2_575
H25 C8 3.5203 no 2_575
H25 C12 3.3616 no 2_575
H25 C23 3.4954 no 2_575
H25 C24 3.0903 no 2_575
H25 H6B 3.5447 no 2_575
H25 H23 3.1101 no 1_655
H25 H23 3.4684 no 2_575
H25 H24 2.6948 no 2_575
H26 O2 2.6166 no 1_655
H26 C5 3.5312 no 1_655
H26 C6 3.1851 no 1_655
H26 H6A 2.9062 no 1_655
H26 H6B 2.6414 no 1_655
H26 H22 3.1669 no 1_655
H26 H23 3.1340 no 1_655

loop_
_geom_hbond_atom_site_label_D
_geom_hbond_atom_site_label_H
_geom_hbond_atom_site_label_A
_geom_hbond_site_symmetry_A
_geom_hbond_distance_DA
_geom_hbond_distance_DH
_geom_hbond_distance_HA
_geom_hbond_angle_DHA
_geom_hbond_publ_flag
N3 H3A O4 2_465 2.833(7) 0.880 2.116 138.2 no

loop_
_geom_torsion_atom_site_label_1
_geom_torsion_atom_site_label_2
_geom_torsion_atom_site_label_3
_geom_torsion_atom_site_label_4
_geom_torsion
_geom_torsion_publ_flag
C5 O1 C6 C7 -154.1(5) no
C6 O1 C5 O2 -0.2(10) no
C6 O1 C5 N3 -178.9(5) no
C19 O3 C20 C21 -170.2(5) no
C20 O3 C19 O4 5.0(10) no
C20 O3 C19 N2 -179.4(6) no
N2 N1 C1 N3 -74.6(6) no
N2 N1 C1 C2 46.3(7) no
C1 N1 N2 C4 -60.2(7) no
C1 N1 N2 C19 100.3(6) no
N2 N1 C13 N4 -158.8(5) no
N2 N1 C13 C14 22.8(8) no
C13 N1 N2 C4 90.2(6) no
C13 N1 N2 C19 -109.3(6) no
C1 N1 C13 N4 -10.9(9) no
C1 N1 C13 C14 170.7(5) no
C13 N1 C1 N3 136.8(6) no
C13 N1 C1 C2 -102.3(6) no
N1 N2 C4 C3 36.3(8) no
N1 N2 C19 O3 11.4(9) no
N1 N2 C19 O4 -172.9(6) no
C4 N2 C19 O3 171.0(6) no
C4 N2 C19 O4 -13.3(11) no
C19 N2 C4 C3 -124.4(6) no
C1 N3 C5 O1 -12.8(9) no
C1 N3 C5 O2 168.5(7) no
C5 N3 C1 N1 -63.9(8) no
C5 N3 C1 C2 175.6(6) no
C13 N4 C17 C16 -0.1(10) no
C13 N4 C17 C18 -178.7(5) no
C17 N4 C13 N1 -176.5(5) no
C17 N4 C13 C14 1.9(9) no
N1 C1 C2 C3 -14.6(9) no
N3 C1 C2 C3 106.1(7) no
C1 C2 C3 C4 -5.6(11) no
C2 C3 C4 N2 -4.1(10) no
O1 C6 C7 C8 -108.6(7) no
O1 C6 C7 C12 70.9(8) no
C6 C7 C8 C9 179.5(6) no
C6 C7 C12 C11 -178.5(6) no
C8 C7 C12 C11 1.0(12) no
C12 C7 C8 C9 -0.1(11) no
C7 C8 C9 C10 -1.4(12) no
C8 C9 C10 Br1 -177.1(6) no
C8 C9 C10 C11 1.9(12) no
Br1 C10 C11 C12 178.0(5) no
C9 C10 C11 C12 -0.9(13) no
C10 C11 C12 C7 -0.5(13) no
N1 C13 C14 C15 176.6(5) no
N4 C13 C14 C15 -1.7(10) no
C13 C14 C15 C16 -0.3(10) no
C14 C15 C16 C17 1.9(10) no
C15 C16 C17 N4 -1.7(11) no
C15 C16 C17 C18 176.8(6) no
N4 C17 C18 F1 62.6(9) no
N4 C17 C18 F2 -57.0(9) no
N4 C17 C18 F3 -177.3(6) no
C16 C17 C18 F1 -116.1(8) no
C16 C17 C18 F2 124.3(8) no
C16 C17 C18 F3 4.0(11) no
O3 C20 C21 C22 -89.9(7) no
O3 C20 C21 C26 91.2(8) no
C20 C21 C22 C23 -180.0(6) no
C20 C21 C26 C25 178.5(6) no
C22 C21 C26 C25 -0.4(11) no
C26 C21 C22 C23 -1.1(11) no
C21 C22 C23 C24 0.1(13) no
C22 C23 C24 C25 2.5(15) no
C23 C24 C25 C26 -3.9(14) no
C24 C25 C26 C21 2.8(13) no
